data_2017557
loop_
_publ_author_name
'Thanigaimani, Kaliyaperumal'
'Muthiah, Packianathan Thomas'

_publ_section_title
;
 Hydrogen-bonded supramolecular motifs in pyrimethaminium
 4-methylbenzoate, pyrimethaminium 3-hydroxypicolinate and
 pyrimethaminium 2,4-dichlorobenzoate
;
_journal_coeditor_code GA3142
_journal_issue 3
_journal_name_full 'Acta Crystallographica Section C'
_journal_page_first o104
_journal_page_last o108
_journal_paper_doi 10.1107/S0108270110002337
_journal_volume 66
_journal_year 2010
_chemical_formula_iupac 'C12 H14 Cl N4 + , C6 H4 N O3 -'
_chemical_formula_moiety 'C12 H14 Cl N4 + , C6 H4 N O3 -'
_chemical_formula_sum 'C18 H18 Cl N5 O3'
_chemical_formula_weight 387.82
_chemical_name_common 'Pyrimethaminium 3-hydroxypicolinate'
_chemical_name_systematic
;
2,4-diamino-(<i>p</i>-chlorophenyl)-6-ethylpyrimidinium 3-hydroxypicolinate'
;
_space_group_IT_number 14
_symmetry_cell_setting monoclinic
_symmetry_space_group_name_Hall '-P 2ybc'
_symmetry_space_group_name_H-M 'P 1 21/c 1'
_atom_sites_solution_hydrogens geom
_atom_sites_solution_primary direct
_atom_sites_solution_secondary difmap
_cell_angle_alpha 90
_cell_angle_beta 103.6250(10)
_cell_angle_gamma 90
_cell_formula_units_Z 4
_cell_length_a 11.2563(3)
_cell_length_b 14.3968(4)
_cell_length_c 11.7902(3)
_cell_measurement_reflns_used 5622
_cell_measurement_temperature 293
_cell_measurement_theta_max 30.4
_cell_measurement_theta_min 1.9
_cell_volume 1856.89(9)
_computing_cell_refinement 'SAINT (Bruker, 2008)'
_computing_data_collection 'APEX2 (Bruker, 2008)'
_computing_data_reduction 'SAINT (Bruker, 2008)'
_computing_molecular_graphics 'PLATON (Spek, 2009)'
_computing_publication_material 'PLATON (Spek, 2009)'
_computing_structure_refinement 'SHELXL97 (Sheldrick, 2008)'
_computing_structure_solution 'SHELXS97 (Sheldrick, 2008)'
_diffrn_ambient_temperature 293
_diffrn_measured_fraction_theta_full 0.998
_diffrn_measured_fraction_theta_max 0.998
_diffrn_measurement_device_type 'Bruker SMART APEX II CCD area detector'
_diffrn_measurement_method '\f and \w scans'
_diffrn_radiation_monochromator graphite
_diffrn_radiation_source 'fine-focus sealed tube'
_diffrn_radiation_type MoK\a
_diffrn_radiation_wavelength 0.71073
_diffrn_reflns_av_R_equivalents 0.0279
_diffrn_reflns_av_sigmaI/netI 0.0270
_diffrn_reflns_limit_h_max 15
_diffrn_reflns_limit_h_min -15
_diffrn_reflns_limit_k_max 20
_diffrn_reflns_limit_k_min -20
_diffrn_reflns_limit_l_max 16
_diffrn_reflns_limit_l_min -15
_diffrn_reflns_number 21858
_diffrn_reflns_reduction_process
;
;
_diffrn_reflns_theta_full 30.44
_diffrn_reflns_theta_max 30.44
_diffrn_reflns_theta_min 1.86
_diffrn_standards_number 0
_exptl_absorpt_coefficient_mu 0.235
_exptl_absorpt_correction_T_max 0.959
_exptl_absorpt_correction_T_min 0.950
_exptl_absorpt_correction_type multi-scan
_exptl_absorpt_process_details '(SADABS; Bruker, 2008)'
_exptl_crystal_colour colourless
_exptl_crystal_density_diffrn 1.387
_exptl_crystal_density_method 'not measured'
_exptl_crystal_description prism
_exptl_crystal_F_000 808
_exptl_crystal_size_max 0.220
_exptl_crystal_size_mid 0.200
_exptl_crystal_size_min 0.180
_refine_diff_density_max 0.389
_refine_diff_density_min -0.352
_refine_ls_extinction_method none
_refine_ls_goodness_of_fit_ref 1.045
_refine_ls_hydrogen_treatment constr
_refine_ls_matrix_type full
_refine_ls_number_parameters 246
_refine_ls_number_reflns 5622
_refine_ls_number_restraints 0
_refine_ls_restrained_S_all 1.045
_refine_ls_R_factor_all 0.0751
_refine_ls_R_factor_gt 0.0513
_refine_ls_shift/su_max 0.001
_refine_ls_shift/su_mean 0.000
_refine_ls_structure_factor_coef Fsqd
_refine_ls_weighting_details 'calc w = 1/[\s^2^(Fo^2^)+(0.0709P)^2^+0.5158P] where P=(Fo^2^+2Fc^2^)/3'
_refine_ls_weighting_scheme calc
_refine_ls_wR_factor_gt 0.1379
_refine_ls_wR_factor_ref 0.1531
_reflns_number_gt 3927
_reflns_number_total 5622
_reflns_threshold_expression I>2\s(I)
_cod_data_source_file ga3142.cif
_cod_data_source_block II
_cod_original_sg_symbol_H-M 'P 21/c'
_cod_database_code 2017557
_cod_database_fobs_code 2017557

loop_
_symmetry_equiv_pos_site_id
_symmetry_equiv_pos_as_xyz
1 x,y,z
2 -x,1/2+y,1/2-z
3 -x,-y,-z
4 x,1/2-y,1/2+z

loop_
_atom_site_aniso_label
_atom_site_aniso_U_11
_atom_site_aniso_U_22
_atom_site_aniso_U_33
_atom_site_aniso_U_12
_atom_site_aniso_U_13
_atom_site_aniso_U_23
Cl1 0.0910(4) 0.0813(4) 0.0453(3) 0.0149(3) 0.0348(3) 0.0063(2)
N1 0.0422(7) 0.0389(7) 0.0336(6) -0.0089(5) 0.0133(5) -0.0064(5)
N2 0.0446(7) 0.0464(7) 0.0403(7) -0.0052(6) 0.0191(6) -0.0020(6)
N3 0.0420(7) 0.0364(7) 0.0514(8) -0.0057(5) 0.0208(6) -0.0068(6)
N4 0.0592(10) 0.0552(9) 0.0695(11) -0.0239(7) 0.0323(8) -0.0289(8)
C2 0.0372(7) 0.0331(7) 0.0374(7) 0.0008(6) 0.0129(6) 0.0027(6)
C4 0.0371(8) 0.0379(8) 0.0476(9) -0.0035(6) 0.0147(7) -0.0085(7)
C5 0.0367(7) 0.0387(8) 0.0379(8) -0.0028(6) 0.0140(6) -0.0041(6)
C6 0.0382(7) 0.0358(7) 0.0354(7) -0.0031(6) 0.0132(6) -0.0017(6)
C7 0.0496(9) 0.0480(9) 0.0463(9) -0.0161(7) 0.0208(7) -0.0087(7)
C8 0.0942(19) 0.0500(12) 0.128(3) -0.0174(12) 0.0234(17) 0.0184(14)
C9 0.0390(8) 0.0388(8) 0.0347(7) -0.0011(6) 0.0113(6) -0.0047(6)
C10 0.0469(10) 0.0817(14) 0.0449(10) 0.0213(9) 0.0114(8) 0.0027(9)
C11 0.0654(12) 0.0847(15) 0.0368(9) 0.0300(11) 0.0100(8) 0.0077(9)
C12 0.0557(10) 0.0462(9) 0.0364(8) 0.0040(7) 0.0174(7) -0.0011(7)
C13 0.0453(10) 0.1000(17) 0.0438(10) 0.0204(10) 0.0149(8) -0.0011(10)
C14 0.0477(10) 0.0974(16) 0.0351(9) 0.0231(10) 0.0075(7) 0.0031(9)
O1 0.0370(6) 0.0601(8) 0.0513(7) 0.0040(5) 0.0046(5) -0.0165(6)
O2 0.0473(7) 0.0586(7) 0.0405(6) -0.0020(5) 0.0167(5) -0.0113(5)
O3 0.0372(6) 0.0900(11) 0.0571(8) 0.0004(6) 0.0162(6) -0.0172(7)
N5 0.0393(7) 0.0477(7) 0.0392(7) -0.0016(6) 0.0133(5) -0.0068(6)
C15 0.0365(7) 0.0340(7) 0.0343(7) -0.0004(6) 0.0094(6) -0.0008(6)
C16 0.0372(8) 0.0470(9) 0.0412(8) 0.0011(6) 0.0104(6) 0.0008(7)
C17 0.0394(9) 0.0755(14) 0.0461(10) -0.0024(8) 0.0018(7) -0.0070(9)
C18 0.0573(11) 0.0815(15) 0.0412(9) -0.0047(10) 0.0041(8) -0.0170(9)
C19 0.0527(10) 0.0729(13) 0.0418(9) -0.0012(9) 0.0147(8) -0.0159(9)
C20 0.0394(8) 0.0333(7) 0.0359(7) 0.0020(6) 0.0095(6) -0.0013(6)

loop_
_atom_site_type_symbol
_atom_site_label
_atom_site_fract_x
_atom_site_fract_y
_atom_site_fract_z
_atom_site_U_iso_or_equiv
_atom_site_thermal_displace_type
_atom_site_calc_flag
_atom_site_refinement_flags
_atom_site_occupancy
Cl Cl1 0.66240(6) 0.62306(4) 1.38986(4) 0.0694(2) Uani . . 1.000
N N1 0.82081(12) 0.54460(9) 0.75791(11) 0.0375(4) Uani . . 1.000
N N2 0.96003(13) 0.58674(10) 0.65198(12) 0.0423(4) Uani . . 1.000
N N3 0.96070(12) 0.66575(9) 0.82133(13) 0.0416(4) Uani . . 1.000
N N4 0.95778(15) 0.74277(11) 0.98868(15) 0.0585(6) Uani . . 1.000
C C2 0.91478(14) 0.59983(10) 0.74512(13) 0.0352(4) Uani . . 1.000
C C4 0.91457(14) 0.67436(11) 0.91553(15) 0.0401(5) Uani . . 1.000
C C5 0.82281(14) 0.61243(11) 0.93933(14) 0.0369(4) Uani . . 1.000
C C6 0.77637(14) 0.54923(11) 0.85573(13) 0.0357(4) Uani . . 1.000
C C7 0.68328(16) 0.47616(12) 0.86360(16) 0.0464(5) Uani . . 1.000
C C8 0.7442(3) 0.38982(17) 0.9185(3) 0.0912(12) Uani . . 1.000
C C9 0.78431(14) 0.61809(11) 1.05183(13) 0.0371(4) Uani . . 1.000
C C10 0.86250(18) 0.59219(16) 1.15633(17) 0.0577(7) Uani . . 1.000
C C11 0.8264(2) 0.59431(17) 1.26033(17) 0.0626(7) Uani . . 1.000
C C12 0.71056(17) 0.62210(12) 1.26052(15) 0.0450(5) Uani . . 1.000
C C13 0.63071(18) 0.64809(18) 1.15934(17) 0.0623(7) Uani . . 1.000
C C14 0.66868(18) 0.64717(17) 1.05624(16) 0.0604(7) Uani . . 1.000
O O1 0.89470(11) 0.40927(9) 0.54067(11) 0.0504(4) Uani . . 1.000
O O2 0.71175(11) 0.43050(9) 0.57770(10) 0.0477(4) Uani . . 1.000
O O3 0.51752(11) 0.39159(12) 0.42491(13) 0.0606(5) Uani . . 1.000
N N5 0.79256(12) 0.33747(10) 0.32772(12) 0.0414(4) Uani . . 1.000
C C15 0.71958(14) 0.36663(10) 0.39545(13) 0.0348(4) Uani . . 1.000
C C16 0.59211(14) 0.36258(12) 0.35892(15) 0.0416(5) Uani . . 1.000
C C17 0.54154(17) 0.32534(15) 0.24937(16) 0.0550(6) Uani . . 1.000
C C18 0.61739(19) 0.29373(17) 0.18254(17) 0.0613(7) Uani . . 1.000
C C19 0.74202(18) 0.30191(15) 0.22363(16) 0.0552(6) Uani . . 1.000
C C20 0.78153(14) 0.40452(10) 0.51336(13) 0.0361(4) Uani . . 1.000
H H1 0.78890 0.50620 0.70340 0.0450 Uiso calc R 1.000
H H2A 1.01900 0.62100 0.64120 0.0510 Uiso calc R 1.000
H H2B 0.93040 0.54400 0.60240 0.0510 Uiso calc R 1.000
H H4A 1.01310 0.77930 0.97460 0.0700 Uiso calc R 1.000
H H4B 0.93060 0.75070 1.05030 0.0700 Uiso calc R 1.000
H H7A 0.62870 0.49950 0.90960 0.0560 Uiso calc R 1.000
H H7B 0.63480 0.46210 0.78600 0.0560 Uiso calc R 1.000
H H8A 0.80480 0.37060 0.87800 0.1370 Uiso calc R 1.000
H H8B 0.68440 0.34160 0.91380 0.1370 Uiso calc R 1.000
H H8C 0.78280 0.40180 0.99880 0.1370 Uiso calc R 1.000
H H10 0.94140 0.57290 1.15640 0.0690 Uiso calc R 1.000
H H11 0.88050 0.57700 1.32960 0.0750 Uiso calc R 1.000
H H13 0.55160 0.66620 1.15990 0.0750 Uiso calc R 1.000
H H14 0.61490 0.66670 0.98790 0.0730 Uiso calc R 1.000
H H3 0.55830 0.41250 0.48660 0.0910 Uiso calc R 1.000
H H17 0.45720 0.32200 0.22180 0.0660 Uiso calc R 1.000
H H18 0.58500 0.26700 0.11010 0.0740 Uiso calc R 1.000
H H19 0.79270 0.28180 0.17670 0.0660 Uiso calc R 1.000

loop_
_atom_type_symbol
_atom_type_description
_atom_type_scat_dispersion_real
_atom_type_scat_dispersion_imag
_atom_type_scat_source
O O 0.0106 0.0060 'International Tables Vol C Tables 4.2.6.8 and 6.1.1.4'
N N 0.0061 0.0033 'International Tables Vol C Tables 4.2.6.8 and 6.1.1.4'
Cl Cl 0.1484 0.1585 'International Tables Vol C Tables 4.2.6.8 and 6.1.1.4'
H H 0.0000 0.0000 'International Tables Vol C Tables 4.2.6.8 and 6.1.1.4'
C C 0.0033 0.0016 'International Tables Vol C Tables 4.2.6.8 and 6.1.1.4'

loop_
_geom_angle_atom_site_label_1
_geom_angle_atom_site_label_2
_geom_angle_atom_site_label_3
_geom_angle_site_symmetry_1
_geom_angle_site_symmetry_2
_geom_angle_site_symmetry_3
_geom_angle
_geom_angle_publ_flag
C16 O3 H3 . . . 109.00 no
C2 N1 C6 . . . 121.03(13) no
C2 N3 C4 . . . 117.61(14) no
C2 N1 H1 . . . 119.00 no
C6 N1 H1 . . . 119.00 no
C2 N2 H2A . . . 120.00 no
C2 N2 H2B . . . 120.00 no
H2A N2 H2B . . . 120.00 no
C4 N4 H4A . . . 120.00 no
C4 N4 H4B . . . 120.00 no
H4A N4 H4B . . . 120.00 no
C15 N5 C19 . . . 118.82(15) no
N2 C2 N3 . . . 119.86(15) no
N1 C2 N2 . . . 117.94(14) no
N1 C2 N3 . . . 122.20(14) no
N3 C4 C5 . . . 122.71(15) no
N3 C4 N4 . . . 117.05(15) no
N4 C4 C5 . . . 120.24(16) no
C4 C5 C6 . . . 116.48(15) no
C4 C5 C9 . . . 120.73(14) no
C6 C5 C9 . . . 122.78(15) no
N1 C6 C7 . . . 114.73(14) no
C5 C6 C7 . . . 125.53(15) no
N1 C6 C5 . . . 119.59(15) no
C6 C7 C8 . . . 110.74(18) no
C5 C9 C14 . . . 121.62(14) no
C5 C9 C10 . . . 121.28(15) no
C10 C9 C14 . . . 117.08(16) no
C9 C10 C11 . . . 121.72(19) no
C10 C11 C12 . . . 119.31(19) no
Cl1 C12 C13 . . . 119.21(15) no
Cl1 C12 C11 . . . 120.03(14) no
C11 C12 C13 . . . 120.76(18) no
C12 C13 C14 . . . 119.34(19) no
C9 C14 C13 . . . 121.78(18) no
C6 C7 H7A . . . 110.00 no
C8 C7 H7A . . . 109.00 no
C8 C7 H7B . . . 110.00 no
H7A C7 H7B . . . 108.00 no
C6 C7 H7B . . . 109.00 no
C7 C8 H8B . . . 109.00 no
H8A C8 H8B . . . 109.00 no
H8A C8 H8C . . . 109.00 no
C7 C8 H8C . . . 109.00 no
H8B C8 H8C . . . 110.00 no
C7 C8 H8A . . . 109.00 no
C11 C10 H10 . . . 119.00 no
C9 C10 H10 . . . 119.00 no
C10 C11 H11 . . . 120.00 no
C12 C11 H11 . . . 120.00 no
C12 C13 H13 . . . 120.00 no
C14 C13 H13 . . . 120.00 no
C13 C14 H14 . . . 119.00 no
C9 C14 H14 . . . 119.00 no
N5 C15 C16 . . . 122.11(14) no
N5 C15 C20 . . . 116.65(14) no
C16 C15 C20 . . . 121.24(14) no
O3 C16 C15 . . . 123.11(15) no
O3 C16 C17 . . . 118.98(16) no
C15 C16 C17 . . . 117.90(16) no
C16 C17 C18 . . . 119.24(18) no
C17 C18 C19 . . . 119.40(19) no
N5 C19 C18 . . . 122.50(18) no
O1 C20 C15 . . . 118.98(14) no
O2 C20 C15 . . . 116.22(14) no
O1 C20 O2 . . . 124.80(14) no
C16 C17 H17 . . . 120.00 no
C18 C17 H17 . . . 120.00 no
C17 C18 H18 . . . 120.00 no
C19 C18 H18 . . . 120.00 no
N5 C19 H19 . . . 119.00 no
C18 C19 H19 . . . 119.00 no

loop_
_geom_bond_atom_site_label_1
_geom_bond_atom_site_label_2
_geom_bond_site_symmetry_1
_geom_bond_site_symmetry_2
_geom_bond_distance
_geom_bond_publ_flag
Cl1 C12 . . 1.7347(19) no
O1 C20 . . 1.240(2) no
O2 C20 . . 1.270(2) no
O3 C16 . . 1.339(2) no
O3 H3 . . 0.8200 no
N1 C6 . . 1.363(2) no
N1 C2 . . 1.360(2) no
N2 C2 . . 1.328(2) no
N3 C4 . . 1.338(2) no
N3 C2 . . 1.325(2) no
N4 C4 . . 1.324(2) no
N1 H1 . . 0.8600 no
N2 H2A . . 0.8600 no
N2 H2B . . 0.8600 no
N4 H4A . . 0.8600 no
N4 H4B . . 0.8600 no
N5 C15 . . 1.341(2) no
N5 C19 . . 1.328(2) no
C4 C5 . . 1.441(2) no
C5 C6 . . 1.353(2) no
C5 C9 . . 1.492(2) no
C6 C7 . . 1.503(2) no
C7 C8 . . 1.492(3) no
C9 C10 . . 1.386(3) no
C9 C14 . . 1.380(3) no
C10 C11 . . 1.380(3) no
C11 C12 . . 1.364(3) no
C12 C13 . . 1.366(3) no
C13 C14 . . 1.380(3) no
C7 H7B . . 0.9700 no
C7 H7A . . 0.9700 no
C8 H8B . . 0.9600 no
C8 H8A . . 0.9600 no
C8 H8C . . 0.9600 no
C10 H10 . . 0.9300 no
C11 H11 . . 0.9300 no
C13 H13 . . 0.9300 no
C14 H14 . . 0.9300 no
C15 C16 . . 1.399(2) no
C15 C20 . . 1.503(2) no
C16 C17 . . 1.391(3) no
C17 C18 . . 1.369(3) no
C18 C19 . . 1.377(3) no
C17 H17 . . 0.9300 no
C18 H18 . . 0.9300 no
C19 H19 . . 0.9300 no

loop_
_geom_contact_atom_site_label_1
_geom_contact_atom_site_label_2
_geom_contact_distance
_geom_contact_site_symmetry_1
_geom_contact_site_symmetry_2
_geom_contact_publ_flag
Cl1 C20 3.5913(16) . 1_556 no
Cl1 O3 3.3165(15) . 3_667 no
O1 N4 2.982(2) . 2_746 no
O1 N5 2.7082(19) . . no
O1 N2 3.0962(19) . 3_766 no
O1 N2 2.8873(19) . . no
O2 O3 2.5462(19) . . no
O2 N1 2.7370(18) . . no
O3 O2 2.5462(19) . . no
O3 Cl1 3.3165(15) . 3_667 no
O1 H4A 2.1700 . 2_746 no
O1 H2A 2.5900 . 3_766 no
O1 H2B 2.0800 . . no
O1 H11 2.6400 . 3_767 no
O1 H1 2.8500 . . no
O2 H3 1.8200 . . no
O2 H1 1.8800 . . no
O2 H7B 2.8300 . . no
O2 H2B 2.9100 . . no
N1 O2 2.7370(18) . . no
N2 O1 2.8873(19) . . no
N2 N4 3.116(2) . 4_564 no
N2 O1 3.0962(19) . 3_766 no
N2 N5 2.948(2) . 3_766 no
N4 N2 3.116(2) . 4_565 no
N4 C10 3.280(3) . . no
N4 O1 2.982(2) . 2_756 no
N5 N2 2.948(2) . 3_766 no
N5 O1 2.7082(19) . . no
N1 H8A 2.9000 . . no
N2 H4B 2.6100 . 4_564 no
N2 H11 2.9400 . 3_767 no
N3 H19 2.8700 . 3_766 no
N4 H2A 2.6400 . 4_565 no
N5 H2A 2.1500 . 3_766 no
N5 H4A 2.9200 . 2_746 no
C7 C14 3.380(3) . . no
C8 C19 3.588(4) . 4_555 no
C10 N4 3.280(3) . . no
C13 C17 3.523(3) . 2_656 no
C14 C7 3.380(3) . . no
C17 C13 3.523(3) . 2_646 no
C19 C8 3.588(4) . 4_554 no
C20 Cl1 3.5913(16) . 1_554 no
C2 H10 3.0400 . 3_767 no
C9 H7A 2.7200 . . no
C9 H4B 2.5200 . . no
C10 H4B 2.7900 . . no
C14 H7A 2.7100 . . no
C15 H8B 3.0400 . 4_554 no
C15 H2A 3.0800 . 3_766 no
C17 H13 2.8300 . 2_646 no
C17 H14 2.9400 . 3_666 no
C18 H14 2.9500 . 3_666 no
C19 H2A 3.0000 . 3_766 no
C19 H8A 3.0600 . 4_554 no
C20 H1 2.6600 . . no
C20 H4A 2.9100 . 2_746 no
C20 H2B 2.6700 . . no
C20 H3 2.4600 . . no
H1 O1 2.8500 . . no
H1 O2 1.8800 . . no
H1 C20 2.6600 . . no
H1 H2B 2.2700 . . no
H1 H7B 2.2700 . . no
H2A C15 3.0800 . 3_766 no
H2A N4 2.6400 . 4_564 no
H2A H4A 2.4200 . 4_564 no
H2A C19 3.0000 . 3_766 no
H2A O1 2.5900 . 3_766 no
H2A N5 2.1500 . 3_766 no
H2A H4B 2.2500 . 4_564 no
H2B C20 2.6700 . . no
H2B O2 2.9100 . . no
H2B H1 2.2700 . . no
H2B O1 2.0800 . . no
H3 O2 1.8200 . . no
H3 C20 2.4600 . . no
H4A H2A 2.4200 . 4_565 no
H4A O1 2.1700 . 2_756 no
H4A C20 2.9100 . 2_756 no
H4A N5 2.9200 . 2_756 no
H4B C9 2.5200 . . no
H4B H2A 2.2500 . 4_565 no
H4B C10 2.7900 . . no
H4B N2 2.6100 . 4_565 no
H7A H14 2.6000 . . no
H7A C9 2.7200 . . no
H7A C14 2.7100 . . no
H7B O2 2.8300 . . no
H7B H1 2.2700 . . no
H8A N1 2.9000 . . no
H8A C19 3.0600 . 4_555 no
H8B C15 3.0400 . 4_555 no
H8B H13 2.6000 . 3_667 no
H10 C2 3.0400 . 3_767 no
H11 N2 2.9400 . 3_767 no
H11 O1 2.6400 . 3_767 no
H13 C17 2.8300 . 2_656 no
H13 H8B 2.6000 . 3_667 no
H14 H18 2.4700 . 3_666 no
H14 H7A 2.6000 . . no
H14 C17 2.9400 . 3_666 no
H14 C18 2.9500 . 3_666 no
H14 H17 2.4200 . 3_666 no
H17 H14 2.4200 . 3_666 no
H18 H14 2.4700 . 3_666 no
H19 N3 2.8700 . 3_766 no

loop_
_geom_hbond_atom_site_label_D
_geom_hbond_atom_site_label_H
_geom_hbond_atom_site_label_A
_geom_hbond_site_symmetry_A
_geom_hbond_distance_DH
_geom_hbond_distance_HA
_geom_hbond_distance_DA
_geom_hbond_angle_DHA
_geom_hbond_publ_flag
N1 H1 O2 . 0.8600 1.8800 2.7370(18) 175.00 yes
N2 H2A O1 3_766 0.8600 2.5900 3.0962(19) 119.00 no
N2 H2A N5 3_766 0.8600 2.1500 2.948(2) 154.00 yes
N2 H2B O1 . 0.8600 2.0800 2.8873(19) 157.00 yes
O3 H3 O2 . 0.8200 1.8200 2.5462(19) 146.00 yes
N4 H4A O1 2_756 0.8600 2.1700 2.982(2) 158.00 yes
N4 H4B N2 4_565 0.8600 2.6100 3.116(2) 118.00 no

loop_
_geom_torsion_atom_site_label_1
_geom_torsion_atom_site_label_2
_geom_torsion_atom_site_label_3
_geom_torsion_atom_site_label_4
_geom_torsion_site_symmetry_1
_geom_torsion_site_symmetry_2
_geom_torsion_site_symmetry_3
_geom_torsion_site_symmetry_4
_geom_torsion
_geom_torsion_publ_flag
C6 N1 C2 N2 . . . . 174.80(14) no
C6 N1 C2 N3 . . . . -5.8(2) no
C2 N1 C6 C5 . . . . 2.8(2) no
C2 N1 C6 C7 . . . . -172.89(14) no
C4 N3 C2 N1 . . . . 2.6(2) no
C4 N3 C2 N2 . . . . -178.01(15) no
C2 N3 C4 N4 . . . . -177.41(15) no
C2 N3 C4 C5 . . . . 3.2(2) no
C19 N5 C15 C20 . . . . 178.81(15) no
C15 N5 C19 C18 . . . . -0.1(3) no
C19 N5 C15 C16 . . . . -1.4(2) no
N3 C4 C5 C6 . . . . -5.9(2) no
N3 C4 C5 C9 . . . . 173.08(15) no
N4 C4 C5 C6 . . . . 174.78(16) no
N4 C4 C5 C9 . . . . -6.3(2) no
C4 C5 C6 C7 . . . . 177.89(15) no
C4 C5 C9 C10 . . . . -69.3(2) no
C9 C5 C6 N1 . . . . -176.28(14) no
C9 C5 C6 C7 . . . . -1.0(3) no
C4 C5 C6 N1 . . . . 2.7(2) no
C6 C5 C9 C14 . . . . -68.9(2) no
C4 C5 C9 C14 . . . . 112.3(2) no
C6 C5 C9 C10 . . . . 109.6(2) no
C5 C6 C7 C8 . . . . -88.4(2) no
N1 C6 C7 C8 . . . . 87.0(2) no
C5 C9 C10 C11 . . . . -177.86(19) no
C14 C9 C10 C11 . . . . 0.7(3) no
C5 C9 C14 C13 . . . . 176.7(2) no
C10 C9 C14 C13 . . . . -1.8(3) no
C9 C10 C11 C12 . . . . 0.4(3) no
C10 C11 C12 C13 . . . . -0.3(3) no
C10 C11 C12 Cl1 . . . . 178.72(17) no
Cl1 C12 C13 C14 . . . . -179.84(18) no
C11 C12 C13 C14 . . . . -0.8(3) no
C12 C13 C14 C9 . . . . 1.9(4) no
N5 C15 C16 O3 . . . . -179.76(16) no
N5 C15 C16 C17 . . . . 1.2(2) no
C20 C15 C16 O3 . . . . 0.0(3) no
C20 C15 C16 C17 . . . . -179.05(16) no
N5 C15 C20 O1 . . . . 1.9(2) no
N5 C15 C20 O2 . . . . -178.84(14) no
C16 C15 C20 O1 . . . . -177.92(15) no
C16 C15 C20 O2 . . . . 1.4(2) no
O3 C16 C17 C18 . . . . -178.61(19) no
C15 C16 C17 C18 . . . . 0.5(3) no
C16 C17 C18 C19 . . . . -1.9(3) no
C17 C18 C19 N5 . . . . 1.7(3) no

loop_
_cod_related_entry_id
_cod_related_entry_database
_cod_related_entry_code
1 ChemSpider 30654220
